data_4066543
loop_
_publ_author_name
'Schwarz, Andrew D.'
'Herbert, Katherine R.'
'Paniagua, Cristina'
'Mountford, Philip'

_publ_section_title
;
 Ligand Variations in New Sulfonamide-Supported Group 4 Ring-Opening
 Polymerization Catalysts
;
_journal_issue 18
_journal_name_full Organometallics
_journal_page_first 4171
_journal_paper_doi 10.1021/om100508j
_journal_volume 29
_journal_year 2010
_chemical_formula_moiety 'C71 H67 F36.00 N8 O12 S6 Si2 Zr2, 3.5(C6 H6)'
_chemical_formula_sum 'C92 H88 F36 N8 O12 S6 Si2 Zr2'
_chemical_formula_weight 2612.69
_chemical_name_systematic
;
[Zr(N3ArFN)(CH2SiMe3)]2
;
_space_group_IT_number 2
_symmetry_cell_setting triclinic
_symmetry_space_group_name_Hall '-P 1'
_symmetry_space_group_name_H-M 'P -1'
_atom_sites_solution_hydrogens geom
_atom_sites_solution_primary direct
_atom_sites_solution_secondary difmap
_audit_creation_method CRYSTALS_ver_12.86
_cell_angle_alpha 64.3587(5)
_cell_angle_beta 88.4433(5)
_cell_angle_gamma 84.7710(5)
_cell_formula_units_Z 2
_cell_length_a 17.7133(2)
_cell_length_b 18.3479(2)
_cell_length_c 18.5380(2)
_cell_measurement_reflns_used 22052
_cell_measurement_temperature 150
_cell_measurement_theta_max 27
_cell_measurement_theta_min 5
_cell_volume 5408.45(11)
_computing_cell_refinement 'DENZO/SCALEPACK (Otwinowski & Minor, 1997)'
_computing_data_collection 'COLLECT (Nonius, 1997-2001).'
_computing_data_reduction 'DENZO/SCALEPACK (Otwinowski & Minor, 1997)'
_computing_molecular_graphics 'CAMERON (Watkin et al., 1996)'
_computing_publication_material 'CRYSTALS (Betteridge et al., 2003)'
_computing_structure_refinement 'CRYSTALS (Betteridge et al., 2003)'
_computing_structure_solution 'SIR92 (Altomare et al., 1994)'
_diffrn_ambient_temperature 150
_diffrn_measured_fraction_theta_full 0.991
_diffrn_measured_fraction_theta_max 0.987
_diffrn_measurement_device 'Nonius KappaCCD'
_diffrn_measurement_device_type Area
_diffrn_measurement_method \w
_diffrn_radiation_monochromator graphite
_diffrn_radiation_type 'Mo K\a'
_diffrn_radiation_wavelength 0.71073
_diffrn_reflns_av_R_equivalents 0.000
_diffrn_reflns_limit_h_max 20
_diffrn_reflns_limit_h_min -23
_diffrn_reflns_limit_k_max 23
_diffrn_reflns_limit_k_min -23
_diffrn_reflns_limit_l_max 23
_diffrn_reflns_limit_l_min -24
_diffrn_reflns_number 42232
_diffrn_reflns_theta_full 26.688
_diffrn_reflns_theta_max 27.514
_diffrn_reflns_theta_min 5.107
_diffrn_standards_number 0
_exptl_absorpt_coefficient_mu 0.454
_exptl_absorpt_correction_T_max 0.91
_exptl_absorpt_correction_T_min 0.90
_exptl_absorpt_correction_type multi-scan
_exptl_absorpt_process_details 'DENZO/SCALEPACK (Otwinowski & Minor, 1997)'
_exptl_crystal_colour colourless
_exptl_crystal_density_diffrn 1.604
_exptl_crystal_density_method 'not measured'
_exptl_crystal_description block
_exptl_crystal_F_000 2639.999
_exptl_crystal_size_max 0.30
_exptl_crystal_size_mid 0.20
_exptl_crystal_size_min 0.20
_refine_diff_density_max 1.70
_refine_diff_density_min -1.28
_refine_ls_extinction_method None
_refine_ls_goodness_of_fit_ref 1.1970
_refine_ls_hydrogen_treatment constr
_refine_ls_matrix_type full
_refine_ls_number_parameters 1531
_refine_ls_number_reflns 14445
_refine_ls_number_restraints 304
_refine_ls_R_factor_all 0.1067
_refine_ls_R_factor_gt 0.0623
_refine_ls_shift/su_max 0.104276
_refine_ls_structure_factor_coef F
_refine_ls_weighting_details
;
 Method, part 1, Chebychev polynomial, (Watkin, 1994, Prince, 1982) 
 [weight] = 1.0/[A~0~*T~0~(x)+A~1~*T~1~(x) ... +A~n-1~]*T~n-1~(x)] 
 where A~i~ are the Chebychev coefficients listed below and x= Fcalc/Fmax 
 Method = Robust Weighting (Prince, 1982) 
 W = [weight] * [1-(deltaF/6*sigmaF)^2^]^2^ 
 A~i~ are: 
 0.892 0.244 0.662 0.554E-01 0.171 
;
_refine_ls_weighting_scheme calc
_refine_ls_wR_factor_all 0.0918
_refine_ls_wR_factor_gt 0.0636
_refine_ls_wR_factor_ref 0.0595
_reflns_limit_h_max 23
_reflns_limit_h_min -22
_reflns_limit_k_max 23
_reflns_limit_k_min -21
_reflns_limit_l_max 24
_reflns_limit_l_min 0
_reflns_number_gt 16190
_reflns_number_total 24559
_reflns_threshold_expression I>2.0\s(I)
_oxford_diffrn_Wilson_B_factor 2.02
_oxford_diffrn_Wilson_scale 35.19
_oxford_refine_ls_r_factor_ref 0.0549
_oxford_refine_ls_scale 0.16714(19)
_oxford_reflns_number_all 24559
_oxford_reflns_threshold_expression_ref I>3.0\s(I)
_cod_data_source_file om100508j_si_002.cif
_cod_data_source_block COMPOUND_32
_cod_original_sg_symbol_H-M 'P -1 '
_cod_original_formula_sum 'C92 H88 F36.00 N8 O12 S6 Si2 Zr2'
_cod_database_code 4066543

loop_
_symmetry_equiv_pos_as_xyz
x,y,z
-x,-y,-z

loop_
_atom_site_label
_atom_site_type_symbol
_atom_site_fract_x
_atom_site_fract_y
_atom_site_fract_z
_atom_site_U_iso_or_equiv
_atom_site_occupancy
_atom_site_adp_type
_atom_site_refinement_flags_posn
_atom_site_disorder_assembly
_atom_site_disorder_group
Zr1 Zr 0.30268(2) 0.84290(3) 0.32973(3) 0.0177 1.0000 Uani . . .
Zr2 Zr 0.18573(2) 0.64711(3) 0.18800(3) 0.0180 1.0000 Uani . . .
Si1 Si 0.32942(9) 1.03082(9) 0.13887(9) 0.0310 1.0000 Uani . . .
Si2 Si 0.16047(9) 0.46496(8) 0.38693(8) 0.0296 1.0000 Uani . . .
S1 S 0.25870(6) 0.94672(7) 0.41738(7) 0.0206 1.0000 Uani . . .
S2 S 0.34363(6) 0.72926(7) 0.24434(7) 0.0202 1.0000 Uani . . .
S3 S 0.46614(6) 0.81978(7) 0.36826(7) 0.0217 1.0000 Uani . . .
S101 S 0.02295(7) 0.66175(7) 0.15282(7) 0.0249 1.0000 Uani . . .
S102 S 0.23965(6) 0.54338(7) 0.10592(7) 0.0205 1.0000 Uani . . .
S103 S 0.13551(6) 0.76695(7) 0.28090(7) 0.0206 1.0000 Uani . . .
O1 O 0.32062(18) 0.96285(19) 0.3605(2) 0.0242 1.0000 Uani . . .
O2 O 0.2751(2) 0.9287(2) 0.4991(2) 0.0288 1.0000 Uani . . .
O3 O 0.33372(19) 0.81600(19) 0.1960(2) 0.0284 1.0000 Uani . . .
O4 O 0.29489(17) 0.68106(19) 0.22302(19) 0.0218 1.0000 Uani . . .
O5 O 0.42675(17) 0.87081(19) 0.29046(19) 0.0224 1.0000 Uani . . .
O6 O 0.51532(19) 0.7511(2) 0.3735(2) 0.0290 1.0000 Uani . . .
O101 O 0.06357(18) 0.6107(2) 0.2296(2) 0.0255 1.0000 Uani . . .
O102 O -0.02933(19) 0.7275(2) 0.1498(2) 0.0346 1.0000 Uani . . .
O103 O 0.18031(17) 0.52453(19) 0.16654(19) 0.0233 1.0000 Uani . . .
O104 O 0.2199(2) 0.5557(2) 0.02648(19) 0.0270 1.0000 Uani . . .
O105 O 0.13104(19) 0.68583(19) 0.3425(2) 0.0274 1.0000 Uani . . .
O106 O 0.19103(17) 0.81377(18) 0.29659(19) 0.0217 1.0000 Uani . . .
N1 N 0.2212(2) 0.8774(2) 0.4060(2) 0.0221 1.0000 Uani . . .
N2 N 0.3369(2) 0.7212(2) 0.3307(2) 0.0213 1.0000 Uani . . .
N3 N 0.3959(2) 0.8014(2) 0.4237(2) 0.0222 1.0000 Uani . . .
N4 N 0.2696(2) 0.7216(2) 0.4645(2) 0.0220 1.0000 Uani . . .
N101 N 0.0925(2) 0.6858(2) 0.0965(2) 0.0240 1.0000 Uani . . .
N102 N 0.2707(2) 0.6181(2) 0.1121(2) 0.0219 1.0000 Uani . . .
N103 N 0.1457(2) 0.7634(2) 0.1983(2) 0.0224 1.0000 Uani . . .
N104 N 0.2157(2) 0.7710(2) 0.0584(2) 0.0221 1.0000 Uani . . .
F1 F 0.2647(2) 1.2385(2) 0.1876(3) 0.0708 1.0000 Uani . . .
F2 F 0.1781(2) 1.31677(18) 0.2068(2) 0.0495 1.0000 Uani . . .
F3 F 0.1509(2) 1.2465(2) 0.1463(2) 0.0554 1.0000 Uani . . .
F10 F 0.5975(2) 0.5014(2) 0.1748(3) 0.0595 1.0000 Uani . . .
F11 F 0.5198(3) 0.4512(2) 0.2706(2) 0.0654 1.0000 Uani . . .
F12 F 0.4791(2) 0.5105(2) 0.1504(2) 0.0521 1.0000 Uani . . .
F13 F 0.4372(2) 1.0953(2) 0.3933(3) 0.0592 1.0000 Uani . . .
F14 F 0.5432(2) 1.1154(2) 0.4300(2) 0.0509 1.0000 Uani . . .
F15 F 0.5226(2) 1.1473(2) 0.3069(2) 0.0526 1.0000 Uani . . .
F16 F 0.73721(19) 0.8758(2) 0.5254(2) 0.0473 1.0000 Uani . . .
F17 F 0.77451(18) 0.9284(2) 0.4047(2) 0.0568 1.0000 Uani . . .
F18 F 0.74787(19) 0.8039(2) 0.4603(3) 0.0536 1.0000 Uani . . .
F101 F -0.2383(2) 0.6342(2) -0.0175(2) 0.0571 1.0000 Uani . . .
F102 F -0.27345(18) 0.5381(2) 0.0886(2) 0.0472 1.0000 Uani . . .
F103 F -0.2617(2) 0.6531(3) 0.0877(3) 0.0712 1.0000 Uani . . .
F104 F -0.0020(2) 0.3407(2) 0.1879(2) 0.0528 1.0000 Uani . . .
F105 F 0.06455(19) 0.4058(2) 0.0869(2) 0.0459 1.0000 Uani . . .
F106 F -0.0437(2) 0.3739(2) 0.0690(3) 0.0603 1.0000 Uani . . .
F107 F 0.3445(3) 0.2520(3) 0.3758(3) 0.0828 1.0000 Uani . . .
F108 F 0.3817(3) 0.3587(3) 0.3775(2) 0.0723 1.0000 Uani . . .
F109 F 0.4601(2) 0.2725(2) 0.3609(2) 0.0583 1.0000 Uani . . .
F116 F -0.1531(2) 0.7148(3) 0.3091(3) 0.0853 1.0000 Uani . . .
F117 F -0.1765(2) 0.8151(3) 0.1975(3) 0.0665 1.0000 Uani . . .
F118 F -0.2183(2) 0.8220(3) 0.3018(3) 0.0763 1.0000 Uani . . .
C1 C 0.2701(3) 0.9573(3) 0.2153(3) 0.0251 1.0000 Uani . . .
C2 C 0.2648(4) 1.1112(4) 0.0614(4) 0.0586 1.0000 Uani . . .
C3 C 0.3918(3) 1.0822(4) 0.1790(4) 0.0411 1.0000 Uani . . .
C4 C 0.3943(4) 0.9832(4) 0.0869(4) 0.0458 1.0000 Uani . . .
C5 C 0.1717(3) 0.8254(3) 0.4688(3) 0.0253 1.0000 Uani . . .
C6 C 0.1892(3) 0.7367(3) 0.4819(3) 0.0251 1.0000 Uani . . .
C7 C 0.3454(3) 0.6429(3) 0.4020(3) 0.0252 1.0000 Uani . . .
C8 C 0.2815(3) 0.6430(3) 0.4588(3) 0.0260 1.0000 Uani . . .
C9 C 0.3989(3) 0.7354(3) 0.5045(3) 0.0269 1.0000 Uani . . .
C10 C 0.3170(3) 0.7230(3) 0.5287(3) 0.0262 1.0000 Uani . . .
C11 C 0.1985(3) 1.0386(3) 0.3817(3) 0.0240 1.0000 Uani . . .
C12 C 0.2159(3) 1.1016(3) 0.3098(3) 0.0269 1.0000 Uani . . .
C13 C 0.1739(3) 1.1760(3) 0.2845(3) 0.0301 1.0000 Uani . . .
C14 C 0.1139(3) 1.1880(3) 0.3295(3) 0.0303 1.0000 Uani . . .
C15 C 0.0962(3) 1.1250(3) 0.3998(3) 0.0581 1.0000 Uani D . .
C16 C 0.1392(3) 1.0488(3) 0.4281(3) 0.0271 1.0000 Uani . . .
C17 C 0.1920(3) 1.2446(3) 0.2063(3) 0.0387 1.0000 Uani . . .
C18 C 0.03398(19) 1.1335(2) 0.4520(2) 0.0615 1.0000 Uani D . .
C19 C 0.4351(3) 0.6928(3) 0.2266(3) 0.0226 1.0000 Uani . . .
C20 C 0.4942(3) 0.7402(3) 0.2172(3) 0.0249 1.0000 Uani . . .
C21 C 0.5675(3) 0.7111(4) 0.2037(4) 0.0648 1.0000 Uani D . .
C22 C 0.5789(3) 0.6399(3) 0.1980(3) 0.0299 1.0000 Uani . . .
C23 C 0.5185(3) 0.5936(3) 0.2066(3) 0.0274 1.0000 Uani . . .
C24 C 0.4461(3) 0.6193(3) 0.2218(3) 0.0245 1.0000 Uani . . .
C25 C 0.62768(17) 0.7646(2) 0.1969(2) 0.0670 1.0000 Uani D . .
C26 C 0.5296(3) 0.5143(3) 0.2010(3) 0.0325 1.0000 Uani . . .
C27 C 0.5256(3) 0.8841(3) 0.3854(3) 0.0234 1.0000 Uani . . .
C28 C 0.4954(3) 0.9597(3) 0.3773(3) 0.0244 1.0000 Uani . . .
C29 C 0.5425(3) 1.0087(3) 0.3921(3) 0.0251 1.0000 Uani . . .
C30 C 0.6176(3) 0.9818(3) 0.4162(3) 0.0286 1.0000 Uani . . .
C31 C 0.6459(3) 0.9060(3) 0.4249(3) 0.0269 1.0000 Uani . . .
C32 C 0.6009(3) 0.8556(3) 0.4091(3) 0.0262 1.0000 Uani . . .
C33 C 0.5112(3) 1.0908(3) 0.3807(3) 0.0311 1.0000 Uani . . .
C34 C 0.7260(3) 0.8781(3) 0.4532(3) 0.0339 1.0000 Uani . . .
C101 C 0.2139(3) 0.5472(3) 0.3122(3) 0.0229 1.0000 Uani . . .
C102 C 0.1282(4) 0.3949(4) 0.3476(4) 0.0527 1.0000 Uani . . .
C103 C 0.2232(4) 0.4036(4) 0.4763(4) 0.0510 1.0000 Uani . . .
C104 C 0.0776(3) 0.5065(4) 0.4253(4) 0.0404 1.0000 Uani . . .
C105 C 0.0872(3) 0.7546(3) 0.0170(3) 0.0271 1.0000 Uani . . .
C106 C 0.1683(3) 0.7717(3) -0.0072(3) 0.0278 1.0000 Uani . . .
C107 C 0.3169(3) 0.6736(3) 0.0475(3) 0.0256 1.0000 Uani . . .
C108 C 0.2964(3) 0.7599(3) 0.0386(3) 0.0258 1.0000 Uani . . .
C109 C 0.2008(3) 0.8469(3) 0.0684(3) 0.0258 1.0000 Uani . . .
C110 C 0.1364(3) 0.8417(3) 0.1260(3) 0.0260 1.0000 Uani . . .
C111 C -0.0313(3) 0.5978(3) 0.1300(3) 0.0243 1.0000 Uani . . .
C112 C 0.0025(3) 0.5261(3) 0.1311(3) 0.0257 1.0000 Uani . . .
C113 C -0.0411(3) 0.4786(3) 0.1103(3) 0.0258 1.0000 Uani . . .
C114 C -0.1171(3) 0.5026(3) 0.0884(3) 0.0254 1.0000 Uani . . .
C115 C -0.1498(3) 0.5739(3) 0.0884(3) 0.0259 1.0000 Uani . . .
C116 C -0.1073(3) 0.6222(3) 0.1090(3) 0.0244 1.0000 Uani . . .
C117 C -0.2306(3) 0.6005(3) 0.0614(3) 0.0328 1.0000 Uani . . .
C118 C -0.0060(3) 0.4000(3) 0.1141(3) 0.0312 1.0000 Uani . . .
C119 C 0.3092(3) 0.4593(3) 0.1420(3) 0.0216 1.0000 Uani . . .
C120 C 0.3207(3) 0.4167(3) 0.2243(3) 0.0241 1.0000 Uani . . .
C121 C 0.3776(3) 0.3541(3) 0.2529(3) 0.0274 1.0000 Uani . . .
C122 C 0.4216(3) 0.3317(3) 0.2013(3) 0.0301 1.0000 Uani . . .
C123 C 0.4085(3) 0.3754(3) 0.1192(3) 0.0516 1.0000 Uani D . .
C124 C 0.3530(3) 0.4400(3) 0.0891(3) 0.0241 1.0000 Uani . . .
C125 C 0.3905(4) 0.3090(4) 0.3415(3) 0.0415 1.0000 Uani . . .
C126 C 0.46033(17) 0.3536(2) 0.06510(18) 0.0543 1.0000 Uani D . .
C127 C 0.0485(3) 0.8237(3) 0.2793(3) 0.0224 1.0000 Uani . . .
C128 C 0.0464(3) 0.8988(3) 0.2799(3) 0.0258 1.0000 Uani . . .
C129 C -0.0242(3) 0.9384(3) 0.2821(3) 0.0474 1.0000 Uani D . .
C130 C -0.0906(3) 0.9045(3) 0.2821(3) 0.0333 1.0000 Uani . . .
C131 C -0.0868(3) 0.8296(3) 0.2794(3) 0.0321 1.0000 Uani . . .
C132 C -0.0177(3) 0.7882(3) 0.2792(3) 0.0259 1.0000 Uani . . .
C133 C -0.03073(17) 1.02152(16) 0.27761(19) 0.0494 1.0000 Uani D . .
C134 C -0.1582(3) 0.7942(4) 0.2735(4) 0.0422 1.0000 Uani . . .
C201 C 0.6681(4) 1.1019(4) 0.1925(4) 0.0544 1.0000 Uani . . .
C202 C 0.7373(4) 1.0674(4) 0.1866(4) 0.0507 1.0000 Uani . . .
C203 C 0.7455(4) 1.0183(4) 0.1474(4) 0.0541 1.0000 Uani . . .
C204 C 0.6826(5) 1.0045(4) 0.1152(4) 0.0586 1.0000 Uani . . .
C205 C 0.6126(5) 1.0385(5) 0.1220(5) 0.0685 1.0000 Uani . . .
C206 C 0.6054(4) 1.0880(5) 0.1611(5) 0.0668 1.0000 Uani . . .
C207 C 0.2245(5) 0.8037(4) -0.3018(4) 0.0567 1.0000 Uani . . .
C208 C 0.2977(5) 0.7803(4) -0.3089(4) 0.0538 1.0000 Uani . . .
C209 C 0.3351(4) 0.7157(5) -0.2467(5) 0.0597 1.0000 Uani . . .
C210 C 0.2969(5) 0.6736(4) -0.1760(4) 0.0605 1.0000 Uani . . .
C211 C 0.2233(5) 0.6983(4) -0.1695(4) 0.0593 1.0000 Uani . . .
C212 C 0.1865(4) 0.7636(5) -0.2329(5) 0.0603 1.0000 Uani . . .
C213 C 0.5524(4) 0.5540(4) 0.4885(5) 0.0651 1.0000 Uani . . .
C214 C 0.5422(5) 0.5269(5) 0.4320(5) 0.0683 1.0000 Uani . . .
C215 C 0.4895(5) 0.4724(5) 0.4442(5) 0.0645 1.0000 Uani . . .
C216 C 0.0245(5) 1.0403(5) 0.0410(5) 0.0645 1.0000 Uani . . .
C217 C -0.0357(5) 0.9952(5) 0.0671(4) 0.0652 1.0000 Uani . . .
C218 C -0.0609(5) 0.9551(5) 0.0267(5) 0.0691 1.0000 Uani . . .
C219 C -0.1372(6) 0.5128(6) 0.3517(6) 0.0775 1.0000 Uani . . .
C220 C -0.0958(5) 0.4565(6) 0.3388(6) 0.0840 1.0000 Uani . . .
C221 C -0.1274(6) 0.4112(5) 0.3080(5) 0.0782 1.0000 Uani . . .
C222 C -0.2044(8) 0.4249(6) 0.2903(4) 0.0851 1.0000 Uani . . .
C223 C -0.2472(5) 0.4835(6) 0.3051(5) 0.0801 1.0000 Uani . . .
C224 C -0.2123(6) 0.5272(5) 0.3354(5) 0.0750 1.0000 Uani . . .
F40 F 0.0253(3) 1.2069(4) 0.4480(4) 0.0621 0.5001 Uani D 1 1
F50 F 0.0337(3) 1.0802(4) 0.5254(4) 0.0636 0.5001 Uani D 1 1
F60 F -0.0351(4) 1.1292(4) 0.4202(4) 0.0630 0.5001 Uani D 1 1
F41 F 0.0577(3) 1.1614(4) 0.5022(4) 0.0625 0.4999 Uani D 1 2
F51 F -0.0047(3) 1.0733(4) 0.4893(4) 0.0629 0.4999 Uani D 1 2
F61 F -0.0189(4) 1.1964(4) 0.4055(4) 0.0649 0.4999 Uani D 1 2
F70 F 0.6337(4) 0.7939(5) 0.2444(5) 0.0667 0.3053 Uani D 2 1
F80 F 0.6470(5) 0.8076(6) 0.1193(5) 0.0661 0.3053 Uani D 2 1
F90 F 0.6981(4) 0.7150(4) 0.2143(7) 0.0665 0.3053 Uani D 2 1
F71 F 0.6145(2) 0.8275(3) 0.2050(3) 0.0656 0.6947 Uani D 2 2
F81 F 0.6813(3) 0.7608(3) 0.1470(4) 0.0695 0.6947 Uani D 2 2
F91 F 0.6778(3) 0.7204(3) 0.2658(4) 0.0731 0.6947 Uani D 2 2
F1100 F 0.5126(4) 0.2938(5) 0.1023(3) 0.0535 0.3583 Uani D 3 1
F1101 F 0.4820(3) 0.2762(3) 0.0923(3) 0.0564 0.6417 Uani D 3 2
F1110 F 0.4928(4) 0.4186(4) 0.0108(5) 0.0570 0.3583 Uani D 3 1
F1111 F 0.5218(3) 0.3971(3) 0.0451(3) 0.0567 0.6417 Uani D 3 2
F1120 F 0.4202(3) 0.3296(5) 0.0181(4) 0.0550 0.3583 Uani D 3 1
F1121 F 0.4262(3) 0.3753(3) -0.0071(3) 0.0549 0.6417 Uani D 3 2
F1130 F 0.0404(4) 1.0480(3) 0.2773(4) 0.0500 0.3992 Uani D 4 1
F1131 F 0.0306(3) 1.0338(2) 0.3128(3) 0.0497 0.6008 Uani D 4 2
F1140 F -0.0691(4) 1.0782(4) 0.2125(4) 0.0506 0.3992 Uani D 4 1
F1141 F -0.0374(3) 1.0803(3) 0.2044(3) 0.0519 0.6008 Uani D 4 2
F1150 F -0.0655(4) 1.0254(3) 0.3411(4) 0.0506 0.3992 Uani D 4 1
F1151 F -0.0915(3) 1.0349(2) 0.3183(3) 0.0494 0.6008 Uani D 4 2
H21 H 0.2939 1.1497 0.0217 0.0707 1.0000 Uiso R . .
H22 H 0.2322 1.1377 0.0859 0.0707 1.0000 Uiso R . .
H23 H 0.2353 1.0867 0.0373 0.0707 1.0000 Uiso R . .
H31 H 0.4203 1.1187 0.1368 0.0496 1.0000 Uiso R . .
H32 H 0.3612 1.1114 0.2023 0.0496 1.0000 Uiso R . .
H33 H 0.4253 1.0425 0.2185 0.0496 1.0000 Uiso R . .
H41 H 0.4235 1.0230 0.0487 0.0566 1.0000 Uiso R . .
H42 H 0.4272 0.9415 0.1253 0.0566 1.0000 Uiso R . .
H43 H 0.3652 0.9607 0.0606 0.0566 1.0000 Uiso R . .
H51 H 0.1804 0.8294 0.5172 0.0325 1.0000 Uiso R . .
H52 H 0.1202 0.8428 0.4524 0.0325 1.0000 Uiso R . .
H61 H 0.1793 0.7015 0.5359 0.0302 1.0000 Uiso R . .
H62 H 0.1579 0.7263 0.4473 0.0302 1.0000 Uiso R . .
H71 H 0.3930 0.6369 0.4272 0.0301 1.0000 Uiso R . .
H72 H 0.3424 0.5998 0.3871 0.0301 1.0000 Uiso R . .
H81 H 0.2936 0.6009 0.5106 0.0329 1.0000 Uiso R . .
H82 H 0.2360 0.6334 0.4397 0.0329 1.0000 Uiso R . .
H91 H 0.4246 0.7499 0.5400 0.0327 1.0000 Uiso R . .
H92 H 0.4239 0.6873 0.5046 0.0327 1.0000 Uiso R . .
H101 H 0.2969 0.7662 0.5407 0.0310 1.0000 Uiso R . .
H102 H 0.3151 0.6729 0.5750 0.0310 1.0000 Uiso R . .
H121 H 0.2561 1.0939 0.2781 0.0333 1.0000 Uiso R . .
H141 H 0.0856 1.2394 0.3118 0.0386 1.0000 Uiso R . .
H161 H 0.1283 1.0054 0.4778 0.0337 1.0000 Uiso R . .
H201 H 0.4859 0.7911 0.2193 0.0310 1.0000 Uiso R . .
H221 H 0.6282 0.6215 0.1881 0.0370 1.0000 Uiso R . .
H241 H 0.4052 0.5868 0.2290 0.0297 1.0000 Uiso R . .
H281 H 0.4438 0.9776 0.3620 0.0291 1.0000 Uiso R . .
H301 H 0.6491 1.0155 0.4265 0.0350 1.0000 Uiso R . .
H321 H 0.6210 0.8039 0.4139 0.0324 1.0000 Uiso R . .
H1021 H 0.1013 0.3544 0.3880 0.0650 1.0000 Uiso R . .
H1022 H 0.0959 0.4246 0.3023 0.0650 1.0000 Uiso R . .
H1023 H 0.1710 0.3697 0.3325 0.0650 1.0000 Uiso R . .
H1031 H 0.1965 0.3614 0.5148 0.0606 1.0000 Uiso R . .
H1032 H 0.2379 0.4377 0.4991 0.0606 1.0000 Uiso R . .
H1033 H 0.2671 0.3807 0.4604 0.0606 1.0000 Uiso R . .
H1041 H 0.0514 0.4633 0.4630 0.0487 1.0000 Uiso R . .
H1042 H 0.0947 0.5376 0.4504 0.0487 1.0000 Uiso R . .
H1043 H 0.0444 0.5403 0.3819 0.0487 1.0000 Uiso R . .
H1051 H 0.0601 0.8007 0.0193 0.0352 1.0000 Uiso R . .
H1052 H 0.0625 0.7408 -0.0197 0.0352 1.0000 Uiso R . .
H1061 H 0.1684 0.8234 -0.0516 0.0348 1.0000 Uiso R . .
H1062 H 0.1902 0.7311 -0.0222 0.0348 1.0000 Uiso R . .
H1071 H 0.3693 0.6583 0.0606 0.0310 1.0000 Uiso R . .
H1072 H 0.3062 0.6713 -0.0014 0.0310 1.0000 Uiso R . .
H1081 H 0.3275 0.7694 0.0741 0.0315 1.0000 Uiso R . .
H1082 H 0.3049 0.7978 -0.0148 0.0315 1.0000 Uiso R . .
H1091 H 0.2454 0.8569 0.0887 0.0323 1.0000 Uiso R . .
H1092 H 0.1879 0.8904 0.0177 0.0323 1.0000 Uiso R . .
H1101 H 0.1368 0.8848 0.1414 0.0317 1.0000 Uiso R . .
H1102 H 0.0895 0.8460 0.1002 0.0317 1.0000 Uiso R . .
H1121 H 0.0544 0.5097 0.1458 0.0316 1.0000 Uiso R . .
H1141 H -0.1465 0.4702 0.0737 0.0305 1.0000 Uiso R . .
H1161 H -0.1300 0.6710 0.1092 0.0296 1.0000 Uiso R . .
H1201 H 0.2900 0.4304 0.2602 0.0294 1.0000 Uiso R . .
H1221 H 0.4590 0.2869 0.2217 0.0374 1.0000 Uiso R . .
H1241 H 0.3451 0.4699 0.0330 0.0299 1.0000 Uiso R . .
H1281 H 0.0920 0.9227 0.2791 0.0318 1.0000 Uiso R . .
H1301 H -0.1384 0.9317 0.2840 0.0403 1.0000 Uiso R . .
H1321 H -0.0153 0.7364 0.2789 0.0317 1.0000 Uiso R . .
H2011 H 0.6635 1.1357 0.2196 0.0647 1.0000 Uiso R . .
H2021 H 0.7806 1.0771 0.2093 0.0595 1.0000 Uiso R . .
H2031 H 0.7943 0.9949 0.1424 0.0663 1.0000 Uiso R . .
H2041 H 0.6881 0.9702 0.0886 0.0716 1.0000 Uiso R . .
H2051 H 0.5692 1.0283 0.0998 0.0821 1.0000 Uiso R . .
H2061 H 0.5572 1.1126 0.1658 0.0792 1.0000 Uiso R . .
H2071 H 0.1993 0.8486 -0.3452 0.0678 1.0000 Uiso R . .
H2081 H 0.3233 0.8088 -0.3574 0.0664 1.0000 Uiso R . .
H2091 H 0.3868 0.7001 -0.2520 0.0724 1.0000 Uiso R . .
H2101 H 0.3219 0.6281 -0.1332 0.0740 1.0000 Uiso R . .
H2111 H 0.1971 0.6706 -0.1212 0.0702 1.0000 Uiso R . .
H2121 H 0.1350 0.7805 -0.2283 0.0724 1.0000 Uiso R . .
H2131 H 0.5886 0.5918 0.4806 0.0778 1.0000 Uiso R . .
H2141 H 0.5712 0.5451 0.3844 0.0804 1.0000 Uiso R . .
H2151 H 0.4820 0.4535 0.4049 0.0786 1.0000 Uiso R . .
H2161 H 0.0411 1.0685 0.0694 0.0784 1.0000 Uiso R . .
H2171 H -0.0606 0.9916 0.1144 0.0793 1.0000 Uiso R . .
H2181 H -0.1034 0.9242 0.0455 0.0812 1.0000 Uiso R . .
H2191 H -0.1139 0.5431 0.3741 0.0914 1.0000 Uiso R . .
H2201 H -0.0428 0.4482 0.3498 0.0990 1.0000 Uiso R . .
H2211 H -0.0975 0.3703 0.2990 0.0945 1.0000 Uiso R . .
H2221 H -0.2275 0.3946 0.2679 0.0999 1.0000 Uiso R . .
H2231 H -0.3002 0.4932 0.2942 0.0909 1.0000 Uiso R . .
H2241 H -0.2409 0.5682 0.3455 0.0907 1.0000 Uiso R . .
H1011 H 0.2271 0.5762 0.3411 0.0284 1.0000 Uiso R . .
H1012 H 0.2580 0.5185 0.3039 0.0284 1.0000 Uiso R . .
H11 H 0.2374 0.9899 0.2333 0.0297 1.0000 Uiso R . .
H12 H 0.2415 0.9383 0.1853 0.0297 1.0000 Uiso R . .

loop_
_atom_site_aniso_label
_atom_site_aniso_U_11
_atom_site_aniso_U_22
_atom_site_aniso_U_33
_atom_site_aniso_U_23
_atom_site_aniso_U_13
_atom_site_aniso_U_12
Zr1 0.0170(2) 0.0171(2) 0.0205(2) -0.00952(17) -0.00171(17) -0.00116(16)
Zr2 0.0165(2) 0.0177(2) 0.0224(2) -0.01100(18) -0.00327(17) -0.00009(16)
Si1 0.0344(8) 0.0254(7) 0.0285(7) -0.0070(6) 0.0021(6) -0.0036(6)
Si2 0.0364(8) 0.0246(7) 0.0282(7) -0.0111(6) 0.0062(6) -0.0076(6)
S1 0.0208(6) 0.0196(5) 0.0241(6) -0.0121(5) -0.0026(4) -0.0002(4)
S2 0.0182(5) 0.0185(5) 0.0274(6) -0.0132(5) -0.0037(4) -0.0002(4)
S3 0.0177(5) 0.0222(5) 0.0290(6) -0.0145(5) -0.0054(4) -0.0004(4)
S101 0.0195(6) 0.0276(6) 0.0344(6) -0.0199(5) -0.0057(5) 0.0014(4)
S102 0.0206(6) 0.0202(5) 0.0237(6) -0.0128(5) -0.0048(4) 0.0016(4)
S103 0.0174(5) 0.0198(5) 0.0278(6) -0.0136(5) -0.0045(4) 0.0005(4)
O1 0.0220(16) 0.0222(16) 0.0295(18) -0.0122(14) -0.0006(13) -0.0014(13)
O2 0.036(2) 0.0262(17) 0.0252(17) -0.0126(15) -0.0078(15) 0.0016(15)
O3 0.0271(18) 0.0183(16) 0.0370(19) -0.0092(14) -0.0093(15) 0.0010(13)
O4 0.0181(16) 0.0235(16) 0.0283(17) -0.0152(14) -0.0041(13) -0.0013(12)
O5 0.0203(16) 0.0237(16) 0.0250(17) -0.0120(14) -0.0041(13) -0.0020(13)
O6 0.0234(17) 0.0291(18) 0.042(2) -0.0238(16) -0.0075(15) 0.0048(14)
O101 0.0196(16) 0.0321(18) 0.0291(18) -0.0170(15) -0.0022(13) -0.0032(13)
O102 0.0215(18) 0.039(2) 0.056(2) -0.0331(19) -0.0059(16) 0.0055(15)
O103 0.0190(16) 0.0261(17) 0.0308(18) -0.0181(14) 0.0004(13) -0.0016(13)
O104 0.0326(19) 0.0280(17) 0.0249(17) -0.0165(15) -0.0091(14) 0.0044(14)
O105 0.0315(19) 0.0172(15) 0.0325(18) -0.0094(14) -0.0037(15) -0.0027(13)
O106 0.0181(16) 0.0212(15) 0.0291(17) -0.0140(14) -0.0046(13) -0.0003(12)
N1 0.024(2) 0.0184(18) 0.026(2) -0.0116(16) -0.0001(16) -0.0029(15)
N2 0.0204(19) 0.0203(18) 0.029(2) -0.0159(16) -0.0033(16) 0.0007(15)
N3 0.0172(19) 0.0232(19) 0.027(2) -0.0110(17) -0.0024(16) -0.0026(15)
N4 0.022(2) 0.0236(19) 0.024(2) -0.0128(16) -0.0008(16) -0.0025(15)
N101 0.020(2) 0.024(2) 0.028(2) -0.0118(17) -0.0067(16) -0.0010(16)
N102 0.024(2) 0.0188(18) 0.026(2) -0.0132(16) -0.0034(16) 0.0008(15)
N103 0.023(2) 0.0216(19) 0.028(2) -0.0159(17) -0.0029(16) 0.0010(15)
N104 0.024(2) 0.0194(18) 0.024(2) -0.0108(16) -0.0033(16) -0.0002(15)
F1 0.051(2) 0.047(2) 0.072(3) 0.010(2) 0.025(2) 0.0087(18)
F2 0.064(2) 0.0214(15) 0.057(2) -0.0112(15) 0.0010(18) -0.0045(15)
F3 0.088(3) 0.0364(19) 0.0365(19) -0.0108(16) -0.0061(19) -0.0025(18)
F10 0.0364(19) 0.055(2) 0.111(3) -0.059(2) 0.022(2) -0.0040(16)
F11 0.107(3) 0.0290(18) 0.057(2) -0.0169(17) 0.019(2) -0.004(2)
F12 0.044(2) 0.053(2) 0.080(3) -0.048(2) -0.0065(18) -0.0040(16)
F13 0.0344(19) 0.046(2) 0.112(3) -0.048(2) 0.012(2) -0.0018(16)
F14 0.069(2) 0.0374(18) 0.062(2) -0.0363(18) -0.0180(19) 0.0033(17)
F15 0.077(3) 0.0291(17) 0.043(2) -0.0105(15) 0.0071(18) 0.0051(17)
F16 0.0369(18) 0.059(2) 0.052(2) -0.0294(18) -0.0205(16) 0.0008(16)
F17 0.0225(17) 0.065(2) 0.075(3) -0.021(2) 0.0043(17) -0.0132(16)
F18 0.0308(18) 0.051(2) 0.091(3) -0.044(2) -0.0239(18) 0.0125(15)
F101 0.0331(19) 0.071(3) 0.042(2) 0.0008(18) -0.0102(15) -0.0079(17)
F102 0.0259(17) 0.056(2) 0.052(2) -0.0127(17) -0.0024(14) -0.0169(15)
F103 0.0257(18) 0.093(3) 0.133(4) -0.087(3) -0.016(2) 0.0144(19)
F104 0.064(2) 0.0307(17) 0.050(2) -0.0064(16) 0.0099(18) 0.0052(16)
F105 0.0406(19) 0.0375(18) 0.059(2) -0.0225(17) 0.0102(16) 0.0046(14)
F106 0.060(2) 0.056(2) 0.090(3) -0.057(2) -0.027(2) 0.0104(18)
F107 0.080(3) 0.075(3) 0.050(2) 0.016(2) -0.002(2) -0.023(3)
F108 0.112(4) 0.065(3) 0.036(2) -0.0254(19) -0.020(2) 0.041(2)
F109 0.060(2) 0.061(2) 0.047(2) -0.0218(19) -0.0235(18) 0.0285(19)
F116 0.041(2) 0.050(2) 0.140(4) -0.014(3) -0.017(3) -0.0202(19)
F117 0.042(2) 0.106(3) 0.070(3) -0.053(3) -0.0064(19) -0.023(2)
F118 0.029(2) 0.122(4) 0.117(4) -0.086(3) 0.022(2) -0.022(2)
C1 0.025(2) 0.021(2) 0.031(3) -0.013(2) -0.0031(19) -0.0005(18)
C2 0.059(4) 0.051(4) 0.043(4) -0.001(3) -0.004(3) 0.003(3)
C3 0.039(3) 0.035(3) 0.050(3) -0.018(3) 0.009(3) -0.015(2)
C4 0.054(4) 0.043(3) 0.035(3) -0.012(3) 0.013(3) -0.006(3)
C5 0.026(2) 0.025(2) 0.029(2) -0.015(2) 0.004(2) -0.0053(19)
C6 0.026(2) 0.026(2) 0.025(2) -0.011(2) 0.0027(19) -0.0050(19)
C7 0.023(2) 0.023(2) 0.031(3) -0.014(2) -0.011(2) 0.0077(18)
C8 0.030(3) 0.017(2) 0.029(3) -0.0080(19) -0.006(2) -0.0003(18)
C9 0.030(3) 0.027(2) 0.025(2) -0.012(2) -0.008(2) -0.002(2)
C10 0.039(3) 0.023(2) 0.017(2) -0.0082(19) -0.006(2) -0.004(2)
C11 0.025(2) 0.023(2) 0.031(3) -0.018(2) -0.003(2) -0.0023(18)
C12 0.025(2) 0.027(2) 0.031(3) -0.015(2) 0.000(2) 0.0020(19)
C13 0.033(3) 0.024(2) 0.034(3) -0.012(2) -0.003(2) -0.003(2)
C14 0.029(3) 0.023(2) 0.040(3) -0.015(2) 0.001(2) 0.0034(19)
C15 0.0480(18) 0.0654(19) 0.070(2) -0.0405(17) 0.0231(16) 0.0009(15)
C16 0.026(3) 0.026(2) 0.034(3) -0.017(2) 0.001(2) -0.0032(19)
C17 0.039(3) 0.029(3) 0.040(3) -0.009(2) 0.002(2) 0.003(2)
C18 0.0498(18) 0.0681(18) 0.072(2) -0.0383(16) 0.0240(15) 0.0017(14)
C19 0.020(2) 0.025(2) 0.025(2) -0.013(2) -0.0005(18) -0.0018(18)
C20 0.025(2) 0.024(2) 0.031(3) -0.015(2) 0.0018(19) -0.0058(19)
C21 0.0417(17) 0.071(2) 0.109(3) -0.062(2) 0.0181(17) -0.0277(15)
C22 0.019(2) 0.031(3) 0.044(3) -0.020(2) 0.005(2) -0.0025(19)
C23 0.021(2) 0.030(3) 0.036(3) -0.019(2) 0.003(2) -0.0033(19)
C24 0.019(2) 0.027(2) 0.031(3) -0.016(2) 0.0011(19) -0.0060(18)
C25 0.0430(16) 0.073(2) 0.111(3) -0.061(2) 0.0178(16) -0.0278(14)
C26 0.024(3) 0.032(3) 0.044(3) -0.020(2) 0.008(2) -0.002(2)
C27 0.020(2) 0.026(2) 0.026(2) -0.012(2) -0.0035(18) -0.0040(18)
C28 0.022(2) 0.025(2) 0.028(2) -0.013(2) -0.0016(19) -0.0008(18)
C29 0.026(2) 0.024(2) 0.028(2) -0.013(2) 0.002(2) -0.0040(19)
C30 0.029(3) 0.030(3) 0.029(3) -0.014(2) 0.001(2) -0.012(2)
C31 0.021(2) 0.030(3) 0.033(3) -0.016(2) -0.003(2) -0.0028(19)
C32 0.025(2) 0.027(2) 0.030(3) -0.014(2) -0.003(2) -0.0033(19)
C33 0.029(3) 0.031(3) 0.039(3) -0.020(2) 0.002(2) -0.008(2)
C34 0.026(3) 0.035(3) 0.048(3) -0.024(3) -0.007(2) -0.003(2)
C101 0.024(2) 0.017(2) 0.026(2) -0.0079(18) -0.0030(19) -0.0003(17)
C102 0.066(4) 0.044(3) 0.060(4) -0.030(3) 0.024(3) -0.029(3)
C103 0.061(4) 0.042(3) 0.039(3) -0.008(3) 0.002(3) 0.003(3)
C104 0.042(3) 0.038(3) 0.041(3) -0.016(3) 0.013(3) -0.010(2)
C105 0.029(3) 0.020(2) 0.032(3) -0.012(2) -0.013(2) 0.0048(19)
C106 0.033(3) 0.027(2) 0.024(2) -0.011(2) -0.007(2) -0.001(2)
C107 0.024(2) 0.026(2) 0.026(2) -0.011(2) 0.0018(19) -0.0005(19)
C108 0.027(3) 0.023(2) 0.027(2) -0.011(2) 0.000(2) -0.0039(19)
C109 0.032(3) 0.016(2) 0.029(3) -0.0094(19) -0.008(2) 0.0013(19)
C110 0.029(3) 0.022(2) 0.030(3) -0.015(2) -0.008(2) 0.0033(19)
C111 0.020(2) 0.029(2) 0.030(2) -0.018(2) -0.0006(19) -0.0023(19)
C112 0.020(2) 0.031(3) 0.028(3) -0.014(2) -0.0039(19) -0.0012(19)
C113 0.028(3) 0.029(2) 0.025(2) -0.015(2) -0.001(2) -0.006(2)
C114 0.024(2) 0.029(2) 0.026(2) -0.013(2) -0.0005(19) -0.0084(19)
C115 0.015(2) 0.035(3) 0.030(3) -0.016(2) -0.0012(19) -0.0038(19)
C116 0.019(2) 0.028(2) 0.031(3) -0.016(2) -0.0001(19) -0.0014(18)
C117 0.020(2) 0.042(3) 0.043(3) -0.023(3) -0.005(2) -0.004(2)
C118 0.031(3) 0.029(3) 0.034(3) -0.013(2) -0.005(2) -0.002(2)
C119 0.020(2) 0.016(2) 0.031(2) -0.0119(19) -0.0065(18) 0.0005(17)
C120 0.022(2) 0.026(2) 0.029(2) -0.016(2) -0.0008(19) 0.0001(18)
C121 0.030(3) 0.023(2) 0.031(3) -0.013(2) -0.003(2) -0.0010(19)
C122 0.029(3) 0.024(2) 0.035(3) -0.012(2) -0.006(2) 0.007(2)
C123 0.0521(18) 0.0576(18) 0.0516(17) -0.0334(15) 0.0010(14) 0.0154(14)
C124 0.026(2) 0.026(2) 0.025(2) -0.016(2) -0.0026(19) 0.0007(19)
C125 0.043(3) 0.041(3) 0.034(3) -0.013(3) -0.006(3) 0.011(3)
C126 0.0536(17) 0.0598(17) 0.0531(16) -0.0318(14) 0.0016(12) 0.0160(13)
C127 0.021(2) 0.025(2) 0.026(2) -0.016(2) -0.0032(18) -0.0010(18)
C128 0.019(2) 0.027(2) 0.035(3) -0.017(2) -0.004(2) -0.0001(18)
C129 0.0395(16) 0.0455(14) 0.0705(19) -0.0398(14) -0.0136(14) 0.0125(13)
C130 0.019(2) 0.045(3) 0.043(3) -0.027(3) -0.007(2) 0.007(2)
C131 0.025(3) 0.039(3) 0.035(3) -0.019(2) 0.004(2) -0.004(2)
C132 0.028(3) 0.024(2) 0.031(3) -0.015(2) 0.001(2) -0.0058(19)
C133 0.0407(15) 0.0468(13) 0.0721(18) -0.0387(13) -0.0134(13) 0.0126(12)
C134 0.025(3) 0.053(4) 0.054(4) -0.029(3) 0.002(3) -0.005(2)
C201 0.064(5) 0.059(4) 0.050(4) -0.034(3) 0.006(3) -0.004(3)
C202 0.052(4) 0.053(4) 0.041(3) -0.014(3) -0.012(3) -0.010(3)
C203 0.051(4) 0.050(4) 0.047(4) -0.011(3) -0.003(3) 0.011(3)
C204 0.094(6) 0.043(4) 0.046(4) -0.025(3) 0.004(4) -0.016(4)
C205 0.052(4) 0.084(6) 0.084(6) -0.045(5) 0.002(4) -0.031(4)
C206 0.041(4) 0.091(6) 0.077(5) -0.045(5) 0.017(4) -0.010(4)
C207 0.087(6) 0.042(4) 0.039(4) -0.014(3) -0.014(4) -0.008(4)
C208 0.076(5) 0.059(4) 0.040(4) -0.030(3) 0.009(3) -0.033(4)
C209 0.052(4) 0.065(5) 0.086(6) -0.053(5) -0.005(4) -0.010(3)
C210 0.104(7) 0.034(3) 0.046(4) -0.019(3) -0.026(4) 0.000(4)
C211 0.105(7) 0.045(4) 0.039(4) -0.025(3) 0.021(4) -0.032(4)
C212 0.058(4) 0.068(5) 0.074(5) -0.049(4) 0.005(4) -0.005(4)
C213 0.056(5) 0.038(4) 0.081(6) -0.008(4) -0.037(4) 0.011(3)
C214 0.059(5) 0.074(5) 0.047(4) -0.008(4) -0.006(4) 0.024(4)
C215 0.091(6) 0.056(4) 0.052(4) -0.034(4) -0.033(4) 0.034(4)
C216 0.072(5) 0.052(4) 0.065(5) -0.026(4) -0.030(4) 0.026(4)
C217 0.060(5) 0.085(6) 0.036(4) -0.018(4) -0.008(3) 0.029(4)
C218 0.050(4) 0.061(5) 0.067(5) -0.002(4) -0.009(4) 0.006(4)
C219 0.089(7) 0.077(6) 0.082(6) -0.046(5) -0.011(5) -0.021(5)
C220 0.055(5) 0.090(7) 0.095(7) -0.027(6) 0.000(5) -0.021(5)
C221 0.109(8) 0.056(5) 0.058(5) -0.015(4) 0.044(5) -0.010(5)
C222 0.160(11) 0.074(6) 0.029(4) -0.019(4) 0.008(5) -0.071(7)
C223 0.063(5) 0.093(7) 0.051(5) 0.005(5) -0.018(4) -0.026(5)
C224 0.082(6) 0.068(5) 0.063(5) -0.020(4) 0.010(5) 0.004(5)
F40 0.052(2) 0.067(2) 0.074(2) -0.0394(18) 0.0252(17) 0.0016(16)
F50 0.051(2) 0.070(2) 0.072(2) -0.0359(18) 0.0251(17) 0.0041(16)
F60 0.0496(19) 0.071(2) 0.073(2) -0.0379(18) 0.0225(17) 0.0005(16)
F41 0.051(2) 0.071(2) 0.072(2) -0.0398(18) 0.0229(17) 0.0011(16)
F51 0.050(2) 0.068(2) 0.075(2) -0.0368(18) 0.0256(17) -0.0002(16)
F61 0.050(2) 0.071(2) 0.074(2) -0.0345(18) 0.0244(17) 0.0053(16)
F70 0.0434(18) 0.073(2) 0.111(3) -0.062(2) 0.0174(18) -0.0284(17)
F80 0.0421(19) 0.072(2) 0.110(3) -0.060(2) 0.0181(18) -0.0287(17)
F90 0.0422(18) 0.072(2) 0.111(3) -0.061(2) 0.0179(18) -0.0272(17)
F71 0.0422(17) 0.070(2) 0.112(3) -0.061(2) 0.0173(17) -0.0282(16)
F81 0.0452(17) 0.075(2) 0.112(3) -0.060(2) 0.0209(17) -0.0282(16)
F91 0.0463(17) 0.077(2) 0.115(3) -0.056(2) 0.0141(17) -0.0274(16)
F1100 0.0522(19) 0.0599(19) 0.0526(18) -0.0324(17) 0.0007(16) 0.0167(16)
F1101 0.0571(19) 0.0590(18) 0.0553(17) -0.0312(16) 0.0034(15) 0.0173(15)
F1110 0.0549(19) 0.0614(19) 0.0546(19) -0.0292(17) 0.0024(16) 0.0163(16)
F1111 0.0529(19) 0.0631(19) 0.0546(18) -0.0298(16) 0.0017(15) 0.0143(15)
F1120 0.0545(19) 0.061(2) 0.0537(18) -0.0325(17) 0.0015(15) 0.0158(16)
F1121 0.0547(18) 0.0610(19) 0.0523(17) -0.0318(16) 0.0016(14) 0.0174(15)
F1130 0.0412(17) 0.0469(16) 0.073(2) -0.0386(16) -0.0136(16) 0.0121(14)
F1131 0.0418(17) 0.0474(15) 0.073(2) -0.0399(15) -0.0143(16) 0.0112(13)
F1140 0.0401(18) 0.0472(16) 0.073(2) -0.0366(15) -0.0137(16) 0.0126(15)
F1141 0.0424(17) 0.0474(15) 0.0736(19) -0.0357(15) -0.0114(16) 0.0120(14)
F1150 0.0423(18) 0.0479(16) 0.072(2) -0.0386(15) -0.0129(16) 0.0141(15)
F1151 0.0399(17) 0.0475(15) 0.072(2) -0.0391(15) -0.0134(15) 0.0146(14)

loop_
_atom_type_symbol
_atom_type_scat_dispersion_real
_atom_type_scat_dispersion_imag
_atom_type_scat_Cromer_Mann_a1
_atom_type_scat_Cromer_Mann_b1
_atom_type_scat_Cromer_Mann_a2
_atom_type_scat_Cromer_Mann_b2
_atom_type_scat_Cromer_Mann_a3
_atom_type_scat_Cromer_Mann_b3
_atom_type_scat_Cromer_Mann_a4
_atom_type_scat_Cromer_Mann_b4
_atom_type_scat_Cromer_Mann_c
_atom_type_scat_source
C 0.0033 0.0016 2.3100 20.8439 1.0200 10.2075 1.5886 0.5687 0.8650 51.6512 0.2156 'International Tables Vol C 4.2.6.8 and 6.1.1.4'
H 0.0000 0.0000 0.4930 10.5109 0.3229 26.1257 0.1402 3.1424 0.0408 57.7998 0.0030 'International Tables Vol C 4.2.6.8 and 6.1.1.4'
N 0.0061 0.0033 12.2126 0.0057 3.1322 9.8933 2.0125 28.9975 1.1663 0.5826 -11.5290 'International Tables Vol C 4.2.6.8 and 6.1.1.4'
S 0.1246 0.1234 6.9053 1.4679 5.2034 22.2151 1.4379 0.2536 1.5863 56.1720 0.8669 'International Tables Vol C 4.2.6.8 and 6.1.1.4'
O 0.0106 0.0060 3.0485 13.2771 2.2868 5.7011 1.5463 0.3239 0.8670 32.9089 0.2508 'International Tables Vol C 4.2.6.8 and 6.1.1.4'
Zr -2.9673 0.5597 17.8765 1.2762 10.9480 11.9160 5.4173 0.1176 3.6572 87.6627 2.0693 'International Tables Vol C 4.2.6.8 and 6.1.1.4'
Si 0.0817 0.0704 6.2915 2.4386 3.0353 32.3337 1.9891 0.6785 1.5410 81.6937 1.1407 'International Tables Vol C 4.2.6.8 and 6.1.1.4'
F 0.0171 0.0103 3.5392 10.2825 2.6412 4.2944 1.5170 0.2615 1.0243 26.1476 0.2776 'International Tables Vol C 4.2.6.8 and 6.1.1.4'

loop_
_geom_angle_atom_site_label_1
_geom_angle_site_symmetry_1
_geom_angle_atom_site_label_2
_geom_angle_atom_site_label_3
_geom_angle_site_symmetry_3
_geom_angle
_geom_angle_publ_flag
O1 . Zr1 O3 . 132.19(10) yes
O1 . Zr1 O5 . 77.08(10) yes
O3 . Zr1 O5 . 70.61(10) yes
O1 . Zr1 O106 . 125.17(11) yes
O3 . Zr1 O106 . 75.25(11) yes
O5 . Zr1 O106 . 145.47(11) yes
O1 . Zr1 N1 . 58.60(12) yes
O3 . Zr1 N1 . 150.73(12) yes
O5 . Zr1 N1 . 133.74(12) yes
O106 . Zr1 N1 . 77.91(13) yes
O1 . Zr1 N2 . 154.49(12) yes
O3 . Zr1 N2 . 54.60(12) yes
O5 . Zr1 N2 . 85.06(12) yes
O106 . Zr1 N2 . 79.40(12) yes
N1 . Zr1 N2 . 130.63(14) yes
O1 . Zr1 N3 . 73.23(12) yes
O3 . Zr1 N3 . 116.50(12) yes
O5 . Zr1 N3 . 60.51(12) yes
O106 . Zr1 N3 . 145.01(13) yes
N1 . Zr1 N3 . 92.29(14) yes
O1 . Zr1 N4 . 107.37(11) yes
O3 . Zr1 N4 . 119.55(10) yes
O5 . Zr1 N4 . 122.75(11) yes
O106 . Zr1 N4 . 79.00(12) yes
N1 . Zr1 N4 . 65.47(13) yes
O1 . Zr1 C1 . 73.65(14) yes
O3 . Zr1 C1 . 69.19(14) yes
O5 . Zr1 C1 . 84.66(14) yes
O106 . Zr1 C1 . 78.51(14) yes
N1 . Zr1 C1 . 94.27(16) yes
N2 . Zr1 N3 . 82.19(14) yes
N2 . Zr1 N4 . 67.48(13) yes
N3 . Zr1 N4 . 66.49(13) yes
N2 . Zr1 C1 . 123.06(16) yes
N3 . Zr1 C1 . 136.16(15) yes
N4 . Zr1 C1 . 152.44(15) yes
S101 . Zr2 S102 . 98.43(3) yes
S101 . Zr2 O4 . 156.53(8) yes
S102 . Zr2 O4 . 103.72(8) yes
S101 . Zr2 O101 . 30.01(8) yes
S102 . Zr2 O101 . 104.40(8) yes
O4 . Zr2 O101 . 144.31(11) yes
S101 . Zr2 O103 . 80.90(8) yes
S102 . Zr2 O103 . 29.20(8) yes
O4 . Zr2 O103 . 122.51(11) yes
O101 . Zr2 O103 . 77.53(11) yes
S101 . Zr2 N101 . 31.59(11) yes
S102 . Zr2 N101 . 81.78(10) yes
O4 . Zr2 N101 . 145.46(13) yes
O101 . Zr2 N101 . 60.86(13) yes
O103 . Zr2 N101 . 78.24(12) yes
S101 . Zr2 N102 . 120.66(10) yes
S102 . Zr2 N102 . 30.83(10) yes
O4 . Zr2 N102 . 77.63(12) yes
O101 . Zr2 N102 . 134.53(12) yes
O103 . Zr2 N102 . 59.61(12) yes
S101 . Zr2 N103 . 78.46(10) yes
S102 . Zr2 N103 . 156.85(10) yes
O4 . Zr2 N103 . 78.12(12) yes
O101 . Zr2 N103 . 84.47(13) yes
O103 . Zr2 N103 . 159.36(12) yes
S101 . Zr2 N104 . 95.16(9) yes
S102 . Zr2 N104 . 87.48(9) yes
O4 . Zr2 N104 . 78.32(12) yes
O101 . Zr2 N104 . 124.35(12) yes
O103 . Zr2 N104 . 112.16(11) yes
S101 . Zr2 C101 . 110.57(12) yes
S102 . Zr2 C101 . 93.67(12) yes
O4 . Zr2 C101 . 75.92(14) yes
O101 . Zr2 C101 . 80.77(14) yes
O103 . Zr2 C101 . 78.25(14) yes
N101 . Zr2 N102 . 94.00(14) yes
N101 . Zr2 N103 . 84.23(14) yes
N102 . Zr2 N103 . 133.28(14) yes
N101 . Zr2 N104 . 67.78(13) yes
N102 . Zr2 N104 . 66.21(13) yes
N103 . Zr2 N104 . 70.14(13) yes
N101 . Zr2 C101 . 138.37(15) yes
N102 . Zr2 C101 . 102.95(16) yes
N103 . Zr2 C101 . 108.97(15) yes
N104 . Zr2 C101 . 153.74(15) yes
C1 . Si1 C2 . 108.1(3) yes
C1 . Si1 C3 . 114.4(2) yes
C2 . Si1 C3 . 107.8(3) yes
C1 . Si1 C4 . 112.9(2) yes
C2 . Si1 C4 . 107.7(3) yes
C3 . Si1 C4 . 105.6(3) yes
C101 . Si2 C102 . 113.1(3) yes
C101 . Si2 C103 . 108.9(3) yes
C102 . Si2 C103 . 108.0(3) yes
C101 . Si2 C104 . 111.7(2) yes
C102 . Si2 C104 . 109.3(3) yes
C103 . Si2 C104 . 105.5(3) yes
O1 . S1 O2 . 119.1(2) yes
O1 . S1 N1 . 101.5(2) yes
O2 . S1 N1 . 114.5(2) yes
O1 . S1 C11 . 105.1(2) yes
O2 . S1 C11 . 104.5(2) yes
N1 . S1 C11 . 111.8(2) yes
O3 . S2 O4 . 115.72(19) yes
O3 . S2 N2 . 103.2(2) yes
O4 . S2 N2 . 116.3(2) yes
O3 . S2 C19 . 108.5(2) yes
O4 . S2 C19 . 101.6(2) yes
N2 . S2 C19 . 111.6(2) yes
O5 . S3 O6 . 117.5(2) yes
O5 . S3 N3 . 98.9(2) yes
O6 . S3 N3 . 116.5(2) yes
O5 . S3 C27 . 106.0(2) yes
O6 . S3 C27 . 105.4(2) yes
N3 . S3 C27 . 112.3(2) yes
Zr2 . S101 O101 . 51.93(13) yes
Zr2 . S101 O102 . 124.14(15) yes
O101 . S101 O102 . 117.7(2) yes
Zr2 . S101 N101 . 48.68(14) yes
O101 . S101 N101 . 99.1(2) yes
O102 . S101 N101 . 116.1(2) yes
Zr2 . S101 C111 . 130.11(16) yes
O101 . S101 C111 . 107.4(2) yes
O102 . S101 C111 . 105.7(2) yes
N101 . S101 C111 . 110.5(2) yes
Zr2 . S102 O103 . 54.82(12) yes
Zr2 . S102 O104 . 127.16(14) yes
O103 . S102 O104 . 118.7(2) yes
Zr2 . S102 N102 . 46.27(14) yes
O103 . S102 N102 . 100.22(19) yes
O104 . S102 N102 . 115.4(2) yes
Zr2 . S102 C119 . 126.76(16) yes
O103 . S102 C119 . 106.3(2) yes
O104 . S102 C119 . 105.9(2) yes
N102 . S102 C119 . 109.9(2) yes
O105 . S103 O106 . 114.98(19) yes
O105 . S103 N103 . 108.8(2) yes
O106 . S103 N103 . 113.8(2) yes
O105 . S103 C127 . 107.7(2) yes
O106 . S103 C127 . 102.14(19) yes
N103 . S103 C127 . 108.9(2) yes
Zr1 . O1 S1 . 94.56(15) yes
Zr1 . O3 S2 . 91.27(17) yes
Zr2 . O4 S2 . 157.1(2) yes
Zr1 . O5 S3 . 98.91(16) yes
Zr2 . O101 S101 . 98.07(17) yes
Zr2 . O103 S102 . 95.98(15) yes
Zr1 . O106 S103 . 158.9(2) yes
Zr1 . N1 S1 . 104.28(19) yes
Zr1 . N1 C5 . 128.3(3) yes
S1 . N1 C5 . 119.3(3) yes
Zr1 . N2 S2 . 110.5(2) yes
Zr1 . N2 C7 . 126.0(3) yes
S2 . N2 C7 . 123.3(3) yes
Zr1 . N3 S3 . 99.39(19) yes
Zr1 . N3 C9 . 129.3(3) yes
S3 . N3 C9 . 122.2(3) yes
Zr1 . N4 C6 . 107.8(3) yes
Zr1 . N4 C8 . 111.3(3) yes
C6 . N4 C8 . 109.9(4) yes
Zr1 . N4 C10 . 107.5(3) yes
C6 . N4 C10 . 108.0(4) yes
C8 . N4 C10 . 112.2(4) yes
Zr2 . N101 S101 . 99.73(19) yes
Zr2 . N101 C105 . 128.6(3) yes
S101 . N101 C105 . 122.2(3) yes
Zr2 . N102 S102 . 102.9(2) yes
Zr2 . N102 C107 . 128.7(3) yes
S102 . N102 C107 . 120.7(3) yes
Zr2 . N103 S103 . 122.5(2) yes
Zr2 . N103 C110 . 120.6(3) yes
S103 . N103 C110 . 116.6(3) yes
Zr2 . N104 C106 . 107.5(3) yes
Zr2 . N104 C108 . 108.5(3) yes
C106 . N104 C108 . 107.7(4) yes
Zr2 . N104 C109 . 110.6(3) yes
C106 . N104 C109 . 111.8(4) yes
C108 . N104 C109 . 110.6(4) yes
Zr1 . C1 Si1 . 131.1(2) yes
Zr1 . C1 H11 . 103.9 no
Si1 . C1 H11 . 104.0 no
Zr1 . C1 H12 . 103.7 no
Si1 . C1 H12 . 103.7 no
H11 . C1 H12 . 109.5 no
Si1 . C2 H21 . 109.7 no
Si1 . C2 H22 . 109.5 no
H21 . C2 H22 . 109.5 no
Si1 . C2 H23 . 109.2 no
H21 . C2 H23 . 109.5 no
H22 . C2 H23 . 109.5 no
Si1 . C3 H31 . 109.7 no
Si1 . C3 H32 . 109.3 no
H31 . C3 H32 . 109.5 no
Si1 . C3 H33 . 109.4 no
H31 . C3 H33 . 109.5 no
H32 . C3 H33 . 109.5 no
Si1 . C4 H41 . 109.8 no
Si1 . C4 H42 . 109.1 no
H41 . C4 H42 . 109.5 no
Si1 . C4 H43 . 109.4 no
H41 . C4 H43 . 109.5 no
H42 . C4 H43 . 109.5 no
N1 . C5 C6 . 109.3(4) yes
N1 . C5 H51 . 109.6 no
C6 . C5 H51 . 109.5 no
N1 . C5 H52 . 109.2 no
C6 . C5 H52 . 109.6 no
H51 . C5 H52 . 109.5 no
C5 . C6 N4 . 110.5(4) yes
C5 . C6 H61 . 109.4 no
N4 . C6 H61 . 109.3 no
C5 . C6 H62 . 109.2 no
N4 . C6 H62 . 109.0 no
H61 . C6 H62 . 109.5 no
N2 . C7 C8 . 107.6(4) yes
N2 . C7 H71 . 109.7 no
C8 . C7 H71 . 109.7 no
N2 . C7 H72 . 109.9 no
C8 . C7 H72 . 110.4 no
H71 . C7 H72 . 109.5 no
C7 . C8 N4 . 112.0(4) yes
C7 . C8 H81 . 109.1 no
N4 . C8 H81 . 108.8 no
C7 . C8 H82 . 108.7 no
N4 . C8 H82 . 108.7 no
H81 . C8 H82 . 109.5 no
N3 . C9 C10 . 105.5(4) yes
N3 . C9 H91 . 110.5 no
C10 . C9 H91 . 110.6 no
N3 . C9 H92 . 110.5 no
C10 . C9 H92 . 110.3 no
H91 . C9 H92 . 109.5 no
C9 . C10 N4 . 112.5(4) yes
C9 . C10 H101 . 108.5 no
N4 . C10 H101 . 108.6 no
C9 . C10 H102 . 109.0 no
N4 . C10 H102 . 108.7 no
H101 . C10 H102 . 109.5 no
S1 . C11 C12 . 118.3(4) yes
S1 . C11 C16 . 120.5(4) yes
C12 . C11 C16 . 121.0(4) yes
C11 . C12 C13 . 119.1(5) yes
C11 . C12 H121 . 120.4 no
C13 . C12 H121 . 120.4 no
C12 . C13 C14 . 121.2(5) yes
C12 . C13 C17 . 119.5(5) yes
C14 . C13 C17 . 119.3(5) yes
C13 . C14 C15 . 119.2(5) yes
C13 . C14 H141 . 120.6 no
C15 . C14 H141 . 120.2 no
C14 . C15 C16 . 120.9(4) yes
C14 . C15 C18 . 122.5(4) yes
C16 . C15 C18 . 116.6(4) yes
C15 . C16 C11 . 118.5(5) yes
C15 . C16 H161 . 121.2 no
C11 . C16 H161 . 120.3 no
C13 . C17 F1 . 111.9(5) yes
C13 . C17 F3 . 111.5(5) yes
F1 . C17 F3 . 107.3(5) yes
C13 . C17 F2 . 112.6(5) yes
F1 . C17 F2 . 106.7(5) yes
F3 . C17 F2 . 106.6(4) yes
C15 . C18 F40 . 111.85(9) yes
C15 . C18 F50 . 118.36(9) yes
F40 . C18 F50 . 110.32(9) yes
C15 . C18 F60 . 108.78(9) yes
F40 . C18 F60 . 101.27(9) yes
F50 . C18 F60 . 104.59(9) yes
C15 . C18 F41 . 111.61(9) yes
C15 . C18 F51 . 118.36(9) yes
F41 . C18 F51 . 110.20(9) yes
C15 . C18 F61 . 109.00(9) yes
F41 . C18 F61 . 101.24(9) yes
F51 . C18 F61 . 104.79(9) yes
S2 . C19 C20 . 117.8(3) yes
S2 . C19 C24 . 120.6(4) yes
C20 . C19 C24 . 121.6(4) yes
C19 . C20 C21 . 118.1(4) yes
C19 . C20 H201 . 121.0 no
C21 . C20 H201 . 120.9 no
C20 . C21 C22 . 120.8(4) yes
C20 . C21 C25 . 114.4(3) yes
C22 . C21 C25 . 124.7(4) yes
C21 . C22 C23 . 120.1(5) yes
C21 . C22 H221 . 120.0 no
C23 . C22 H221 . 119.9 no
C22 . C23 C24 . 120.6(4) yes
C22 . C23 C26 . 121.2(4) yes
C24 . C23 C26 . 118.1(4) yes
C23 . C24 C19 . 118.7(4) yes
C23 . C24 H241 . 120.4 no
C19 . C24 H241 . 120.9 no
C21 . C25 F70 . 122.04(8) yes
C21 . C25 F80 . 111.26(9) yes
F70 . C25 F80 . 119.22(9) yes
C21 . C25 F90 . 106.73(9) yes
F70 . C25 F90 . 98.52(10) yes
F80 . C25 F90 . 91.83(10) yes
C21 . C25 F71 . 122.00(8) yes
C21 . C25 F81 . 111.52(9) yes
F71 . C25 F81 . 119.26(9) yes
C21 . C25 F91 . 106.45(9) yes
F71 . C25 F91 . 98.38(9) yes
F81 . C25 F91 . 91.77(10) yes
C23 . C26 F12 . 111.4(4) yes
C23 . C26 F11 . 112.6(4) yes
F12 . C26 F11 . 105.4(4) yes
C23 . C26 F10 . 113.0(4) yes
F12 . C26 F10 . 106.4(4) yes
F11 . C26 F10 . 107.5(5) yes
S3 . C27 C28 . 119.2(4) yes
S3 . C27 C32 . 118.8(4) yes
C28 . C27 C32 . 121.9(4) yes
C27 . C28 C29 . 118.4(4) yes
C27 . C28 H281 . 120.7 no
C29 . C28 H281 . 120.9 no
C28 . C29 C30 . 121.0(4) yes
C28 . C29 C33 . 118.6(4) yes
C30 . C29 C33 . 120.5(4) yes
C29 . C30 C31 . 119.5(4) yes
C29 . C30 H301 . 120.2 no
C31 . C30 H301 . 120.3 no
C30 . C31 C32 . 121.4(5) yes
C30 . C31 C34 . 118.1(4) yes
C32 . C31 C34 . 120.5(4) yes
C31 . C32 C27 . 117.8(4) yes
C31 . C32 H321 . 121.1 no
C27 . C32 H321 . 121.0 no
C29 . C33 F14 . 112.7(4) yes
C29 . C33 F15 . 112.1(4) yes
F14 . C33 F15 . 105.5(4) yes
C29 . C33 F13 . 113.0(4) yes
F14 . C33 F13 . 106.1(4) yes
F15 . C33 F13 . 106.9(5) yes
C31 . C34 F16 . 111.7(4) yes
C31 . C34 F17 . 111.9(5) yes
F16 . C34 F17 . 105.6(4) yes
C31 . C34 F18 . 113.6(4) yes
F16 . C34 F18 . 105.9(5) yes
F17 . C34 F18 . 107.7(5) yes
Zr2 . C101 Si2 . 133.9(2) yes
Zr2 . C101 H1011 . 103.1 no
Si2 . C101 H1011 . 103.0 no
Zr2 . C101 H1012 . 103.1 no
Si2 . C101 H1012 . 103.1 no
H1011 . C101 H1012 . 109.5 no
Si2 . C102 H1021 . 109.4 no
Si2 . C102 H1022 . 109.6 no
H1021 . C102 H1022 . 109.5 no
Si2 . C102 H1023 . 109.3 no
H1021 . C102 H1023 . 109.5 no
H1022 . C102 H1023 . 109.5 no
Si2 . C103 H1031 . 109.6 no
Si2 . C103 H1032 . 109.3 no
H1031 . C103 H1032 . 109.5 no
Si2 . C103 H1033 . 109.5 no
H1031 . C103 H1033 . 109.5 no
H1032 . C103 H1033 . 109.5 no
Si2 . C104 H1041 . 109.8 no
Si2 . C104 H1042 . 109.2 no
H1041 . C104 H1042 . 109.5 no
Si2 . C104 H1043 . 109.4 no
H1041 . C104 H1043 . 109.5 no
H1042 . C104 H1043 . 109.5 no
N101 . C105 C106 . 105.2(4) yes
N101 . C105 H1051 . 110.6 no
C106 . C105 H1051 . 110.3 no
N101 . C105 H1052 . 110.3 no
C106 . C105 H1052 . 110.9 no
H1051 . C105 H1052 . 109.5 no
C105 . C106 N104 . 113.1(4) yes
C105 . C106 H1061 . 108.9 no
N104 . C106 H1061 . 108.7 no
C105 . C106 H1062 . 108.4 no
N104 . C106 H1062 . 108.3 no
H1061 . C106 H1062 . 109.5 no
N102 . C107 C108 . 108.3(4) yes
N102 . C107 H1071 . 109.8 no
C108 . C107 H1071 . 110.1 no
N102 . C107 H1072 . 109.7 no
C108 . C107 H1072 . 109.4 no
H1071 . C107 H1072 . 109.5 no
C107 . C108 N104 . 110.9(4) yes
C107 . C108 H1081 . 108.8 no
N104 . C108 H1081 . 109.0 no
C107 . C108 H1082 . 109.6 no
N104 . C108 H1082 . 109.1 no
H1081 . C108 H1082 . 109.5 no
N104 . C109 C110 . 112.1(4) yes
N104 . C109 H1091 . 108.8 no
C110 . C109 H1091 . 108.7 no
N104 . C109 H1092 . 108.6 no
C110 . C109 H1092 . 109.1 no
H1091 . C109 H1092 . 109.5 no
C109 . C110 N103 . 110.0(4) yes
C109 . C110 H1101 . 109.6 no
N103 . C110 H1101 . 109.1 no
C109 . C110 H1102 . 109.2 no
N103 . C110 H1102 . 109.5 no
H1101 . C110 H1102 . 109.5 no
S101 . C111 C112 . 120.2(4) yes
S101 . C111 C116 . 118.7(4) yes
C112 . C111 C116 . 121.1(4) yes
C111 . C112 C113 . 118.7(4) yes
C111 . C112 H1121 . 120.6 no
C113 . C112 H1121 . 120.7 no
C112 . C113 C114 . 120.8(4) yes
C112 . C113 C118 . 119.0(4) yes
C114 . C113 C118 . 120.1(4) yes
C113 . C114 C115 . 119.5(4) yes
C113 . C114 H1141 . 120.4 no
C115 . C114 H1141 . 120.1 no
C114 . C115 C116 . 120.6(4) yes
C114 . C115 C117 . 118.7(4) yes
C116 . C115 C117 . 120.5(4) yes
C111 . C116 C115 . 119.2(4) yes
C111 . C116 H1161 . 120.4 no
C115 . C116 H1161 . 120.4 no
C115 . C117 F102 . 111.7(5) yes
C115 . C117 F103 . 112.1(4) yes
F102 . C117 F103 . 106.3(5) yes
C115 . C117 F101 . 112.5(4) yes
F102 . C117 F101 . 105.9(4) yes
F103 . C117 F101 . 108.0(5) yes
C113 . C118 F106 . 112.5(4) yes
C113 . C118 F105 . 111.9(4) yes
F106 . C118 F105 . 105.6(4) yes
C113 . C118 F104 . 113.1(4) yes
F106 . C118 F104 . 107.0(4) yes
F105 . C118 F104 . 106.3(4) yes
S102 . C119 C120 . 118.3(3) yes
S102 . C119 C124 . 120.2(4) yes
C120 . C119 C124 . 121.4(4) yes
C119 . C120 C121 . 118.8(4) yes
C119 . C120 H1201 . 120.6 no
C121 . C120 H1201 . 120.6 no
C120 . C121 C122 . 121.2(5) yes
C120 . C121 C125 . 118.7(4) yes
C122 . C121 C125 . 120.1(5) yes
C121 . C122 C123 . 118.5(4) yes
C121 . C122 H1221 . 120.6 no
C123 . C122 H1221 . 120.9 no
C122 . C123 C124 . 121.1(4) yes
C122 . C123 C126 . 117.2(3) yes
C124 . C123 C126 . 121.5(3) yes
C123 . C124 C119 . 118.9(4) yes
C123 . C124 H1241 . 120.4 no
C119 . C124 H1241 . 120.7 no
C121 . C125 F108 . 111.8(5) yes
C121 . C125 F109 . 112.8(5) yes
F108 . C125 F109 . 105.7(5) yes
C121 . C125 F107 . 112.8(5) yes
F108 . C125 F107 . 107.3(5) yes
F109 . C125 F107 . 105.9(5) yes
C123 . C126 F1100 . 114.66(9) yes
C123 . C126 F1110 . 111.98(9) yes
F1100 . C126 F1110 . 109.97(9) yes
C123 . C126 F1120 . 110.74(9) yes
F1100 . C126 F1120 . 105.91(9) yes
F1110 . C126 F1120 . 102.76(9) yes
C123 . C126 F1101 . 114.57(9) yes
C123 . C126 F1111 . 111.94(9) yes
F1101 . C126 F1111 . 109.81(9) yes
C123 . C126 F1121 . 110.93(9) yes
F1101 . C126 F1121 . 106.06(9) yes
F1111 . C126 F1121 . 102.75(9) yes
S103 . C127 C128 . 121.5(4) yes
S103 . C127 C132 . 116.9(3) yes
C128 . C127 C132 . 121.6(4) yes
C127 . C128 C129 . 118.3(4) yes
C127 . C128 H1281 . 120.6 no
C129 . C128 H1281 . 121.0 no
C128 . C129 C130 . 121.3(4) yes
C128 . C129 C133 . 121.1(3) yes
C130 . C129 C133 . 117.4(3) yes
C129 . C130 C131 . 119.1(5) yes
C129 . C130 H1301 . 120.7 no
C131 . C130 H1301 . 120.2 no
C130 . C131 C132 . 120.8(5) yes
C130 . C131 C134 . 120.1(5) yes
C132 . C131 C134 . 119.1(5) yes
C127 . C132 C131 . 118.9(4) yes
C127 . C132 H1321 . 120.6 no
C131 . C132 H1321 . 120.5 no
C129 . C133 F1130 . 111.09(9) yes
C129 . C133 F1140 . 114.43(9) yes
F1130 . C133 F1140 . 107.04(9) yes
C129 . C133 F1150 . 112.70(9) yes
F1130 . C133 F1150 . 104.90(9) yes
F1140 . C133 F1150 . 106.04(9) yes
C129 . C133 F1131 . 111.11(9) yes
C129 . C133 F1141 . 114.53(9) yes
F1131 . C133 F1141 . 107.33(9) yes
C129 . C133 F1151 . 112.47(9) yes
F1131 . C133 F1151 . 104.73(9) yes
F1141 . C133 F1151 . 106.04(9) yes
C131 . C134 F117 . 111.0(5) yes
C131 . C134 F118 . 112.9(5) yes
F117 . C134 F118 . 104.4(5) yes
C131 . C134 F116 . 113.4(5) yes
F117 . C134 F116 . 106.1(5) yes
F118 . C134 F116 . 108.5(5) yes
C202 . C201 C206 . 121.0(7) yes
C202 . C201 H2011 . 119.0 no
C206 . C201 H2011 . 120.0 no
C201 . C202 C203 . 120.2(6) yes
C201 . C202 H2021 . 120.2 no
C203 . C202 H2021 . 119.6 no
C202 . C203 C204 . 119.2(7) yes
C202 . C203 H2031 . 120.2 no
C204 . C203 H2031 . 120.6 no
C203 . C204 C205 . 120.7(7) yes
C203 . C204 H2041 . 119.3 no
C205 . C204 H2041 . 120.0 no
C204 . C205 C206 . 119.4(7) yes
C204 . C205 H2051 . 120.3 no
C206 . C205 H2051 . 120.4 no
C205 . C206 C201 . 119.6(7) yes
C205 . C206 H2061 . 120.4 no
C201 . C206 H2061 . 120.0 no
C208 . C207 C212 . 120.5(7) yes
C208 . C207 H2071 . 119.7 no
C212 . C207 H2071 . 119.8 no
C207 . C208 C209 . 120.6(7) yes
C207 . C208 H2081 . 119.5 no
C209 . C208 H2081 . 119.9 no
C208 . C209 C210 . 119.6(7) yes
C208 . C209 H2091 . 120.0 no
C210 . C209 H2091 . 120.3 no
C209 . C210 C211 . 119.1(7) yes
C209 . C210 H2101 . 120.3 no
C211 . C210 H2101 . 120.5 no
C210 . C211 C212 . 120.3(7) yes
C210 . C211 H2111 . 119.7 no
C212 . C211 H2111 . 119.9 no
C211 . C212 C207 . 119.8(7) yes
C211 . C212 H2121 . 120.2 no
C207 . C212 H2121 . 120.0 no
C215 2_666 C213 C214 . 120.1(7) yes
C215 2_666 C213 H2131 . 119.8 no
C214 . C213 H2131 . 120.1 no
C213 . C214 C215 . 119.3(8) yes
C213 . C214 H2141 . 120.9 no
C215 . C214 H2141 . 119.8 no
C214 . C215 C213 2_666 120.6(7) yes
C214 . C215 H2151 . 119.7 no
C213 2_666 C215 H2151 . 119.7 no
C218 2_575 C216 C217 . 119.2(8) yes
C218 2_575 C216 H2161 . 120.4 no
C217 . C216 H2161 . 120.3 no
C216 . C217 C218 . 121.2(7) yes
C216 . C217 H2171 . 119.1 no
C218 . C217 H2171 . 119.7 no
C216 2_575 C218 C217 . 119.5(8) yes
C216 2_575 C218 H2181 . 120.2 no
C217 . C218 H2181 . 120.2 no
C220 . C219 C224 . 121.4(9) yes
C220 . C219 H2191 . 119.2 no
C224 . C219 H2191 . 119.3 no
C219 . C220 C221 . 120.8(9) yes
C219 . C220 H2201 . 119.8 no
C221 . C220 H2201 . 119.3 no
C220 . C221 C222 . 119.1(9) yes
C220 . C221 H2211 . 120.9 no
C222 . C221 H2211 . 120.1 no
C221 . C222 C223 . 119.5(8) yes
C221 . C222 H2221 . 120.5 no
C223 . C222 H2221 . 120.0 no
C222 . C223 C224 . 118.8(9) yes
C222 . C223 H2231 . 120.8 no
C224 . C223 H2231 . 120.4 no
C223 . C224 C219 . 120.5(9) yes
C223 . C224 H2241 . 119.9 no
C219 . C224 H2241 . 119.6 no

loop_
_geom_bond_atom_site_label_1
_geom_bond_atom_site_label_2
_geom_bond_site_symmetry_2
_geom_bond_distance
_geom_bond_publ_flag
Zr1 O1 . 2.549(3) yes
Zr1 O3 . 2.762(4) yes
Zr1 O5 . 2.327(3) yes
Zr1 O106 . 2.262(3) yes
Zr1 N1 . 2.231(4) yes
Zr1 N2 . 2.252(4) yes
Zr1 N3 . 2.264(4) yes
Zr1 N4 . 2.623(4) yes
Zr1 C1 . 2.287(5) yes
Zr2 S101 . 2.9361(12) yes
Zr2 S102 . 2.9910(11) yes
Zr2 O4 . 2.277(3) yes
Zr2 O101 . 2.334(3) yes
Zr2 O103 . 2.458(3) yes
Zr2 N101 . 2.237(4) yes
Zr2 N102 . 2.217(4) yes
Zr2 N103 . 2.272(4) yes
Zr2 N104 . 2.578(4) yes
Zr2 C101 . 2.270(4) yes
Si1 C1 . 1.859(5) yes
Si1 C2 . 1.870(7) yes
Si1 C3 . 1.872(6) yes
Si1 C4 . 1.871(6) yes
Si2 C101 . 1.863(5) yes
Si2 C102 . 1.866(6) yes
Si2 C103 . 1.872(7) yes
Si2 C104 . 1.858(6) yes
S1 O1 . 1.459(3) yes
S1 O2 . 1.436(3) yes
S1 N1 . 1.580(4) yes
S1 C11 . 1.779(5) yes
S2 O3 . 1.446(3) yes
S2 O4 . 1.464(3) yes
S2 N2 . 1.545(4) yes
S2 C19 . 1.773(5) yes
S3 O5 . 1.487(3) yes
S3 O6 . 1.434(3) yes
S3 N3 . 1.557(4) yes
S3 C27 . 1.782(5) yes
S101 O101 . 1.483(3) yes
S101 O102 . 1.435(4) yes
S101 N101 . 1.561(4) yes
S101 C111 . 1.771(5) yes
S102 O103 . 1.467(3) yes
S102 O104 . 1.438(3) yes
S102 N102 . 1.572(4) yes
S102 C119 . 1.775(4) yes
S103 O105 . 1.439(3) yes
S103 O106 . 1.475(3) yes
S103 N103 . 1.565(4) yes
S103 C127 . 1.774(5) yes
N1 C5 . 1.473(6) yes
N2 C7 . 1.470(6) yes
N3 C9 . 1.461(6) yes
N4 C6 . 1.480(6) yes
N4 C8 . 1.488(6) yes
N4 C10 . 1.485(6) yes
N101 C105 . 1.466(6) yes
N102 C107 . 1.478(6) yes
N103 C110 . 1.480(6) yes
N104 C106 . 1.491(6) yes
N104 C108 . 1.483(6) yes
N104 C109 . 1.482(6) yes
F1 C17 . 1.332(7) yes
F2 C17 . 1.329(6) yes
F3 C17 . 1.331(7) yes
F10 C26 . 1.325(6) yes
F11 C26 . 1.330(7) yes
F12 C26 . 1.341(6) yes
F13 C33 . 1.325(6) yes
F14 C33 . 1.338(6) yes
F15 C33 . 1.336(6) yes
F16 C34 . 1.340(6) yes
F17 C34 . 1.334(6) yes
F18 C34 . 1.331(6) yes
F101 C117 . 1.323(6) yes
F102 C117 . 1.333(6) yes
F103 C117 . 1.330(6) yes
F104 C118 . 1.328(6) yes
F105 C118 . 1.330(6) yes
F106 C118 . 1.345(6) yes
F107 C125 . 1.310(8) yes
F108 C125 . 1.341(7) yes
F109 C125 . 1.327(7) yes
F116 C134 . 1.309(7) yes
F117 C134 . 1.331(7) yes
F118 C134 . 1.330(7) yes
C1 H11 . 0.950 no
C1 H12 . 0.950 no
C2 H21 . 0.950 no
C2 H22 . 0.950 no
C2 H23 . 0.950 no
C3 H31 . 0.950 no
C3 H32 . 0.950 no
C3 H33 . 0.950 no
C4 H41 . 0.950 no
C4 H42 . 0.950 no
C4 H43 . 0.950 no
C5 C6 . 1.540(6) yes
C5 H51 . 0.950 no
C5 H52 . 0.950 no
C6 H61 . 0.950 no
C6 H62 . 0.950 no
C7 C8 . 1.524(7) yes
C7 H71 . 0.950 no
C7 H72 . 0.950 no
C8 H81 . 0.950 no
C8 H82 . 0.950 no
C9 C10 . 1.514(7) yes
C9 H91 . 0.950 no
C9 H92 . 0.950 no
C10 H101 . 0.950 no
C10 H102 . 0.950 no
C11 C12 . 1.385(7) yes
C11 C16 . 1.389(7) yes
C12 C13 . 1.385(7) yes
C12 H121 . 0.950 no
C13 C14 . 1.393(7) yes
C13 C17 . 1.503(7) yes
C14 C15 . 1.369(8) yes
C14 H141 . 0.950 no
C15 C16 . 1.415(7) yes
C15 C18 . 1.489(5) yes
C16 H161 . 0.950 no
C18 F40 . 1.313(7) yes
C18 F50 . 1.287(7) yes
C18 F60 . 1.395(7) yes
C18 F41 . 1.333(7) yes
C18 F51 . 1.271(7) yes
C18 F61 . 1.392(7) yes
C19 C20 . 1.382(6) yes
C19 C24 . 1.386(6) yes
C20 C21 . 1.417(7) yes
C20 H201 . 0.950 no
C21 C22 . 1.353(7) yes
C21 C25 . 1.481(5) yes
C22 C23 . 1.389(7) yes
C22 H221 . 0.950 no
C23 C24 . 1.390(7) yes
C23 C26 . 1.497(7) yes
C24 H241 . 0.950 no
C25 F70 . 1.225(8) yes
C25 F80 . 1.359(8) yes
C25 F90 . 1.432(8) yes
C25 F71 . 1.228(6) yes
C25 F81 . 1.326(6) yes
C25 F91 . 1.453(6) yes
C27 C28 . 1.386(7) yes
C27 C32 . 1.397(7) yes
C28 C29 . 1.393(6) yes
C28 H281 . 0.950 no
C29 C30 . 1.390(7) yes
C29 C33 . 1.484(7) yes
C30 C31 . 1.376(7) yes
C30 H301 . 0.950 no
C31 C32 . 1.398(7) yes
C31 C34 . 1.492(7) yes
C32 H321 . 0.950 no
C101 H1011 . 0.950 no
C101 H1012 . 0.950 no
C102 H1021 . 0.950 no
C102 H1022 . 0.950 no
C102 H1023 . 0.950 no
C103 H1031 . 0.950 no
C103 H1032 . 0.950 no
C103 H1033 . 0.950 no
C104 H1041 . 0.950 no
C104 H1042 . 0.950 no
C104 H1043 . 0.950 no
C105 C106 . 1.512(7) yes
C105 H1051 . 0.950 no
C105 H1052 . 0.950 no
C106 H1061 . 0.950 no
C106 H1062 . 0.950 no
C107 C108 . 1.529(6) yes
C107 H1071 . 0.950 no
C107 H1072 . 0.950 no
C108 H1081 . 0.950 no
C108 H1082 . 0.950 no
C109 C110 . 1.522(7) yes
C109 H1091 . 0.950 no
C109 H1092 . 0.950 no
C110 H1101 . 0.950 no
C110 H1102 . 0.950 no
C111 C112 . 1.388(7) yes
C111 C116 . 1.389(7) yes
C112 C113 . 1.390(6) yes
C112 H1121 . 0.950 no
C113 C114 . 1.392(7) yes
C113 C118 . 1.491(7) yes
C114 C115 . 1.381(7) yes
C114 H1141 . 0.950 no
C115 C116 . 1.388(7) yes
C115 C117 . 1.497(7) yes
C116 H1161 . 0.950 no
C119 C120 . 1.391(7) yes
C119 C124 . 1.378(6) yes
C120 C121 . 1.382(7) yes
C120 H1201 . 0.950 no
C121 C122 . 1.390(7) yes
C121 C125 . 1.497(7) yes
C122 C123 . 1.393(7) yes
C122 H1221 . 0.950 no
C123 C124 . 1.388(7) yes
C123 C126 . 1.497(5) yes
C124 H1241 . 0.950 no
C126 F1100 . 1.316(8) yes
C126 F1110 . 1.349(8) yes
C126 F1120 . 1.371(8) yes
C126 F1101 . 1.307(6) yes
C126 F1111 . 1.356(6) yes
C126 F1121 . 1.362(6) yes
C127 C128 . 1.379(6) yes
C127 C132 . 1.392(6) yes
C128 C129 . 1.397(6) yes
C128 H1281 . 0.950 no
C129 C130 . 1.380(7) yes
C129 C133 . 1.485(5) yes
C130 C131 . 1.393(7) yes
C130 H1301 . 0.950 no
C131 C132 . 1.382(7) yes
C131 C134 . 1.500(7) yes
C132 H1321 . 0.950 no
C133 F1130 . 1.390(7) yes
C133 F1140 . 1.353(7) yes
C133 F1150 . 1.340(7) yes
C133 F1131 . 1.367(6) yes
C133 F1141 . 1.318(6) yes
C133 F1151 . 1.361(6) yes
C201 C202 . 1.351(10) yes
C201 C206 . 1.360(10) yes
C201 H2011 . 0.950 no
C202 C203 . 1.377(10) yes
C202 H2021 . 0.950 no
C203 C204 . 1.372(10) yes
C203 H2031 . 0.950 no
C204 C205 . 1.364(11) yes
C204 H2041 . 0.950 no
C205 C206 . 1.383(11) yes
C205 H2051 . 0.950 no
C206 H2061 . 0.950 no
C207 C208 . 1.349(11) yes
C207 C212 . 1.363(11) yes
C207 H2071 . 0.950 no
C208 C209 . 1.375(11) yes
C208 H2081 . 0.950 no
C209 C210 . 1.394(11) yes
C209 H2091 . 0.950 no
C210 C211 . 1.360(11) yes
C210 H2101 . 0.950 no
C211 C212 . 1.387(11) yes
C211 H2111 . 0.950 no
C212 H2121 . 0.950 no
C213 C215 2_666 1.355(12) yes
C213 C214 . 1.362(12) yes
C213 H2131 . 0.950 no
C214 C215 . 1.372(12) yes
C214 H2141 . 0.950 no
C215 H2151 . 0.950 no
C216 C218 2_575 1.369(12) yes
C216 C217 . 1.359(12) yes
C216 H2161 . 0.950 no
C217 C218 . 1.361(12) yes
C217 H2171 . 0.950 no
C218 H2181 . 0.950 no
C219 C220 . 1.315(13) yes
C219 C224 . 1.349(13) yes
C219 H2191 . 0.950 no
C220 C221 . 1.357(14) yes
C220 H2201 . 0.950 no
C221 C222 . 1.386(14) yes
C221 H2211 . 0.950 no
C222 C223 . 1.378(15) yes
C222 H2221 . 0.950 no
C223 C224 . 1.357(13) yes
C223 H2231 . 0.950 no
C224 H2241 . 0.950 no
